data_7706134
loop_
_publ_author_name
'Kobylarczyk, Jedrzej'
'Liberka, Michal'
'Stanek, Jan J.'
'Sieklucka, Barbara'
'Podgajny, Robert'

_publ_section_title
;
 Tuning of the phase transition between site selective SCO and
 intermetallic ET in trimetallic magnetic cyanido-bridged clusters.
;
_journal_issue 47
_journal_name_full 'Dalton transactions (Cambridge, England : 2003)'
_journal_page_first 17321
_journal_page_last 17330
_journal_paper_doi 10.1039/d0dt03340e
_journal_volume 49
_journal_year 2020
_chemical_formula_moiety 'C72 H96 Fe9 N48 O24 Re5 W1, 10(C H3 O H)'
_chemical_formula_sum 'C82 H136 Fe9 N48 O34 Re5 W'
_chemical_formula_weight 3955.88
_space_group_crystal_system monoclinic
_space_group_IT_number 15
_space_group_name_Hall '-C 2yc'
_space_group_name_H-M_alt 'C 1 2/c 1'
_atom_sites_solution_hydrogens mixed
_atom_sites_solution_primary dual
_audit_creation_date 2020-10-22
_audit_creation_method
;
Olex2 1.3
(compiled 2020.07.31 svn.rc2a77460 for OlexSys, GUI svn.r6145)
;
_audit_update_record
;
2020-10-23 deposited with the CCDC.	2020-11-02 downloaded from the CCDC.
;
_cell_angle_alpha 90
_cell_angle_beta 113.6230(10)
_cell_angle_gamma 90
_cell_formula_units_Z 4
_cell_length_a 28.6739(9)
_cell_length_b 19.4246(6)
_cell_length_c 32.6370(10)
_cell_measurement_reflns_used 9975
_cell_measurement_temperature 240
_cell_measurement_theta_max 25.34
_cell_measurement_theta_min 2.41
_cell_volume 16654.8(9)
_computing_cell_refinement 'SAINT V8.40A (Bruker Nano, Inc., 2019)'
_computing_data_collection 'Bruker APEX3 Bruker-AXS'
_computing_data_reduction 'SAINT V8.40A (Bruker Nano, Inc., 2019)'
_computing_molecular_graphics 'Olex2 1.3 (Dolomanov et al., 2009)'
_computing_publication_material 'Olex2 1.3 (Dolomanov et al., 2009)'
_computing_structure_refinement 'SHELXL 2018/3 (Sheldrick, 2015)'
_computing_structure_solution 'SHELXT 2014/5 (Sheldrick, 2014)'
_diffrn_ambient_temperature 240
_diffrn_measured_fraction_theta_full 0.999
_diffrn_measured_fraction_theta_max 0.999
_diffrn_measurement_device_type 'Bruker APEX-II CCD'
_diffrn_measurement_method '\f and \w scans'
_diffrn_radiation_type MoK\a
_diffrn_radiation_wavelength 0.71073
_diffrn_reflns_av_R_equivalents 0.0377
_diffrn_reflns_av_unetI/netI 0.0255
_diffrn_reflns_Laue_measured_fraction_full 0.999
_diffrn_reflns_Laue_measured_fraction_max 0.999
_diffrn_reflns_limit_h_max 34
_diffrn_reflns_limit_h_min -34
_diffrn_reflns_limit_k_max 23
_diffrn_reflns_limit_k_min -23
_diffrn_reflns_limit_l_max 38
_diffrn_reflns_limit_l_min -38
_diffrn_reflns_number 76883
_diffrn_reflns_point_group_measured_fraction_full 0.999
_diffrn_reflns_point_group_measured_fraction_max 0.999
_diffrn_reflns_theta_full 25.027
_diffrn_reflns_theta_max 25.027
_diffrn_reflns_theta_min 2.388
_diffrn_source_current 22.0
_diffrn_source_power 0.99
_diffrn_source_voltage 45.0
_diffrn_standards_number 0
_exptl_absorpt_coefficient_mu 5.130
_exptl_absorpt_correction_T_max 0.7452
_exptl_absorpt_correction_T_min 0.5001
_exptl_absorpt_correction_type multi-scan
_exptl_absorpt_process_details
'SADABS-2016/2 (Bruker,2016/2) was used for absorption correction. wR2(int) was 0.1237 before and 0.0531 after correction. The Ratio of minimum to maximum transmission is 0.6711. The \l/2 correction factor is Not present.'
_exptl_crystal_colour yellow
_exptl_crystal_colour_primary yellow
_exptl_crystal_density_diffrn 1.578
_exptl_crystal_description block
_exptl_crystal_F_000 7676
_exptl_crystal_size_max 0.36
_exptl_crystal_size_mid 0.23
_exptl_crystal_size_min 0.12
_refine_diff_density_max 1.318
_refine_diff_density_min -1.271
_refine_diff_density_rms 0.135
_refine_ls_extinction_method none
_refine_ls_goodness_of_fit_ref 1.092
_refine_ls_hydrogen_treatment mixed
_refine_ls_matrix_type full
_refine_ls_number_parameters 871
_refine_ls_number_reflns 14712
_refine_ls_number_restraints 98
_refine_ls_restrained_S_all 2.495
_refine_ls_R_factor_all 0.0436
_refine_ls_R_factor_gt 0.0347
_refine_ls_shift/su_max 0.003
_refine_ls_shift/su_mean 0.000
_refine_ls_structure_factor_coef Fsqd
_refine_ls_weighting_details 'w=1/[\s^2^(Fo^2^)+(0.0299P)^2^+235.4151P] where P=(Fo^2^+2Fc^2^)/3'
_refine_ls_weighting_scheme calc
_refine_ls_wR_factor_gt 0.0827
_refine_ls_wR_factor_ref 0.0873
_reflns_Friedel_coverage 0.000
_reflns_number_gt 12809
_reflns_number_total 14712
_reflns_threshold_expression 'I > 2\s(I)'
_cod_data_source_file d0dt03340e2.cif
_cod_data_source_block 1HT
_cod_database_code 7706134
_shelx_shelxl_version_number 2018/3
_shelx_space_group_comment
;
The symmetry employed for this shelxl refinement is uniquely defined
by the following loop, which should always be used as a source of
symmetry information in preference to the above space-group names.
They are only intended as comments.
;
_shelx_estimated_absorpt_t_max 0.578
_shelx_estimated_absorpt_t_min 0.260
_olex2_refinement_description
;
1. Fixed Uiso
 At 1.5 times of:
  All C(H,H,H) groups, All O(H) groups, All O(H,H) groups
2. Shared sites
{Re2, W2}
{Re3, W3}
{Re1, W1}
3. Restrained distances
 O5S-C5S
 1.4 with sigma of 0.02
 C5M-O5M
 1.43 with sigma of 0.01
 C1S-O1S
 1.4 with sigma of 0.02
 H1M-O1S
 -2 with sigma of 0.02
 C2S-O2S
 1.4 with sigma of 0.02
 O1S-C1S
 1.4 with sigma of 0.02
 O12S-C12S
 1.4 with sigma of 0.02
 C7S-O7S
 1.4 with sigma of 0.02
 O6S-C6S
 1.4 with sigma of 0.02
 C3S-O3S
 1.4 with sigma of 0.02
 O4S-C4S
 1.4 with sigma of 0.02
 C11S-O11S
 1.4 with sigma of 0.02
 O9S-C9S
 1.4 with sigma of 0.02
 O11S-H4M
 -2 with sigma of 0.02
 O3M-H3M
 0.86 with sigma of 0.01
 O8S-C8S
 1.4 with sigma of 0.02
 O2M-H2M
 0.86 with sigma of 0.01
 O1M-H1M
 0.86 with sigma of 0.01
 O8M-H8M
 0.86 with sigma of 0.01
 O7M-H7M
 0.86 with sigma of 0.01
 O7M-H7MA
 0.86 with sigma of 0.01
 O9M-H9M
 0.86 with sigma of 0.01
 O10M-H10M
 0.86 with sigma of 0.01
 O11M-H11M
 0.86 with sigma of 0.01
 O6M-H6M
 0.86 with sigma of 0.01
 H4M-O4M
 0.87 with sigma of 0.01
 C12M-O12M
 1.42 with sigma of 0.01
 O12M-H12M
 0.86 with sigma of 0.01
 O5M-H5M
 0.86 with sigma of 0.01
 C3M-H3M
 1.896942 with sigma of 0.02
 Fe2-H3M
 2.700888 with sigma of 0.02
 C2M-H2M
 1.908896 with sigma of 0.02
 Fe2-H2M
 2.762056 with sigma of 0.02
 C1M-H1M
 1.889791 with sigma of 0.02
 Fe2-H1M
 2.680802 with sigma of 0.02
 C8M-H8M
 1.897081 with sigma of 0.02
 Fe4-H8M
 2.72243 with sigma of 0.02
 C7M-H7M
 1.939151 with sigma of 0.02
 Fe4-H7M
 2.762004 with sigma of 0.02
 C7N-H7MA
 1.911031 with sigma of 0.02
 Fe4-H7MA
 2.756088 with sigma of 0.02
 C9M-H9M
 1.926423 with sigma of 0.02
 Fe4-H9M
 2.74414 with sigma of 0.02
 C10M-H10M
 1.914186 with sigma of 0.02
 Fe5-H10M
 2.684205 with sigma of 0.02
 Fe5-H11M
 2.719785 with sigma of 0.02
 C6M-H6M
 1.86737 with sigma of 0.02
 Fe3-H6M
 2.684167 with sigma of 0.02
 H4M-C4M
 1.87 with sigma of 0.04
 H4M-Fe3
 2.6 with sigma of 0.04
 C11M-H11M
 1.886123 with sigma of 0.02
 H11C-Fe3
 2.6 with sigma of 0.04
 Fe5-H12M
 2.666048 with sigma of 0.02
 C12M-H12M
 1.877004 with sigma of 0.02
 Fe3-H5M
 2.718031 with sigma of 0.02
 C5M-H5M
 1.873279 with sigma of 0.02
4. Uiso/Uaniso restraints and constraints
O5M \\sim C5M: within 3A with sigma of 0.005 and sigma for terminal atoms of
0.01 within 3A
O12M \\sim C12M: within 3A with sigma of 0.01 and sigma for terminal atoms of
0.02 within 3A
O4M \\sim C4M: within 3A with sigma of 0.01 and sigma for terminal atoms of
0.02 within 3A
Uanis(N16) \\sim Ueq: with sigma of 0.1 and sigma for terminal atoms of 0.01
Uanis(C6M) \\sim Ueq: with sigma of 0.1 and sigma for terminal atoms of 0.01
Uanis(N15) \\sim Ueq: with sigma of 0.1 and sigma for terminal atoms of 0.01
Uanis(C15) \\sim Ueq: with sigma of 0.01 and sigma for terminal atoms of 0.1
Uanis(W2) = Uanis(Re2)
Uanis(Re2) = Uanis(W2)
Uanis(Re3) = Uanis(W3)
Uanis(Re1) = Uanis(W1)
5. Others
 Fixed Sof: Re1(0.83333) Re2(0.83333) Re3(0.83333) W1(0.16667) W2(0.16667)
 W3(0.16667) H7M(0.5) H7MA(0.5) C7M(0.5) H7MB(0.5) H7MC(0.5) H7MD(0.5) C7N(0.5)
 H7NA(0.5) H7NB(0.5) H7NC(0.5) O1S(0.5) C1S(0.5) O3S(0.25) C3S(0.25) O4S(0.25)
 C4S(0.25) O5S(0.25) C5S(0.25) O6S(0.25) C6S(0.25) O7S(0.25) C7S(0.25)
 O9S(0.25) C9S(0.25) O10S(0.5) C10S(0.5) O11S(0.25) C11S(0.25) O12S(0.25)
 C12S(0.25)
6.a Me refined with riding coordinates:
 C11M(H11A,H11B,H11C)
6.b Idealised Me refined as rotating group:
 C1M(H1MA,H1MB,H1MC), C2M(H2MA,H2MB,H2MC), C3M(H3MA,H3MB,H3MC), C4M(H4MA,H4MB,
 H4MC), C5M(H5MA,H5MB,H5MC), C6M(H6MA,H6MB,H6MC), C7M(H7MB,H7MC,H7MD), C8M(H8MA,
 H8MB,H8MC), C9M(H9MA,H9MB,H9MC), C10M(H10A,H10B,H10C), C12M(H12A,H12B,H12C),
 C7N(H7NA,H7NB,H7NC)
;
_olex2_submission_special_instructions 'No special instructions were received'

loop_
_space_group_symop_operation_xyz
'x, y, z'
'-x, y, -z+1/2'
'x+1/2, y+1/2, z'
'-x+1/2, y+1/2, -z+1/2'
'-x, -y, -z'
'x, -y, z-1/2'
'-x+1/2, -y+1/2, -z'
'x+1/2, -y+1/2, z-1/2'

loop_
_atom_site_label
_atom_site_type_symbol
_atom_site_fract_x
_atom_site_fract_y
_atom_site_fract_z
_atom_site_U_iso_or_equiv
_atom_site_adp_type
_atom_site_occupancy
_atom_site_site_symmetry_order
_atom_site_calc_flag
_atom_site_refinement_flags_posn
_atom_site_refinement_flags_adp
_atom_site_refinement_flags_occupancy
_atom_site_disorder_assembly
_atom_site_disorder_group
Re1 Re 0.43999(2) 0.45274(2) 0.12641(2) 0.02153(7) Uani 0.8333 1 d . . P . .
Re2 Re 0.57790(2) 0.83473(2) 0.38091(2) 0.02502(7) Uani 0.8333 1 d . . P . .
Re3 Re 0.67762(2) 0.66150(2) 0.23433(2) 0.01920(6) Uani 0.8333 1 d . . P . .
W1 W 0.43999(2) 0.45274(2) 0.12641(2) 0.02153(7) Uani 0.1667 1 d . . P . .
W2 W 0.57790(2) 0.83473(2) 0.38091(2) 0.02502(7) Uani 0.1667 1 d . . P . .
W3 W 0.67762(2) 0.66150(2) 0.23433(2) 0.01920(6) Uani 0.1667 1 d . . P . .
Fe1 Fe 0.500000 0.65005(5) 0.250000 0.0146(2) Uani 1 2 d S T P . .
Fe2 Fe 0.60657(3) 0.91736(4) 0.23522(3) 0.02602(19) Uani 1 1 d D . . . .
Fe3 Fe 0.47050(3) 0.65172(5) 0.43066(3) 0.0271(2) Uani 1 1 d D . . . .
Fe4 Fe 0.71427(3) 0.63212(5) 0.40726(3) 0.0281(2) Uani 1 1 d D . . . .
Fe5 Fe 0.62882(3) 0.39556(4) 0.24611(3) 0.02358(19) Uani 1 1 d D . . . .
O1M O 0.5805(2) 1.0180(3) 0.2380(2) 0.0616(16) Uani 1 1 d D . . . .
H1M H 0.6010(8) 1.0493(10) 0.2542(9) 0.092 Uiso 1 1 d D U . . .
O2M O 0.6234(2) 0.9525(3) 0.18055(19) 0.0521(14) Uani 1 1 d D . . . .
H2M H 0.633(3) 0.9932(17) 0.1771(14) 0.078 Uiso 1 1 d D U . . .
O3M O 0.67968(19) 0.9524(3) 0.27797(19) 0.0469(13) Uani 1 1 d D . . . .
H3M H 0.6913(16) 0.9925(19) 0.2757(19) 0.070 Uiso 1 1 d D U . . .
O4M O 0.4301(2) 0.5798(3) 0.45375(19) 0.0538(14) Uani 1 1 d D U . . .
O5M O 0.4283(3) 0.7266(3) 0.4493(2) 0.0700(18) Uani 1 1 d D U . . .
H5M H 0.411(2) 0.7164(19) 0.465(2) 0.105 Uiso 1 1 d D U . . .
O6M O 0.5235(2) 0.6553(3) 0.49850(15) 0.0458(13) Uani 1 1 d D . . . .
H6M H 0.5146(12) 0.645(4) 0.5200(5) 0.069 Uiso 1 1 d D U . . .
O7M O 0.7297(2) 0.6267(3) 0.47664(18) 0.0616(16) Uani 1 1 d D . . . .
H7M H 0.730(8) 0.5910(13) 0.4924(19) 0.092 Uiso 0.5 1 d D U P A 1
H7MA H 0.755(2) 0.608(6) 0.4977(12) 0.092 Uiso 0.5 1 d D U P B 2
O8M O 0.78116(18) 0.6946(3) 0.42686(16) 0.0436(13) Uani 1 1 d D . . . .
H8M H 0.8053(16) 0.693(3) 0.4533(10) 0.065 Uiso 1 1 d D U . . .
O9M O 0.7614(2) 0.5440(3) 0.4189(2) 0.0553(15) Uani 1 1 d D . . . .
H9M H 0.7926(13) 0.540(2) 0.438(2) 0.083 Uiso 1 1 d D U . . .
O10M O 0.70507(18) 0.3823(3) 0.29226(17) 0.0441(13) Uani 1 1 d D . . . .
H10M H 0.7124(8) 0.369(4) 0.3194(9) 0.066 Uiso 1 1 d D U . . .
O11M O 0.65334(19) 0.3654(3) 0.19459(16) 0.0399(12) Uani 1 1 d D . . . .
H11M H 0.674(3) 0.331(3) 0.1978(12) 0.060 Uiso 1 1 d D U . . .
O12M O 0.6154(2) 0.2888(3) 0.2497(2) 0.0582(16) Uani 1 1 d D U . . .
H4M H 0.3982(5) 0.587(2) 0.4373(14) 0.087 Uiso 1 1 d D U . . .
H12M H 0.5843(6) 0.2770(15) 0.245(2) 0.087 Uiso 1 1 d D U . . .
N1 N 0.47900(19) 0.5725(3) 0.20183(17) 0.0270(11) Uani 1 1 d . . . . .
N2 N 0.5522(2) 0.4077(3) 0.19804(19) 0.0332(13) Uani 1 1 d . . . . .
N3 N 0.3929(2) 0.4171(3) 0.19959(18) 0.0322(12) Uani 1 1 d . . . . .
N4 N 0.6509(2) 0.5645(3) 0.3936(2) 0.0421(15) Uani 1 1 d . . . . .
N5 N 0.4857(2) 0.5729(3) 0.08374(18) 0.0330(13) Uani 1 1 d . . . . .
N6 N 0.4950(3) 0.3812(4) 0.0671(2) 0.0564(19) Uani 1 1 d . . . . .
N7 N 0.4253(4) 0.2879(4) 0.1293(3) 0.083(3) Uani 1 1 d . . . . .
N8 N 0.3480(4) 0.4187(6) 0.0315(3) 0.124(5) Uani 1 1 d . . . . .
N9 N 0.52832(19) 0.7217(3) 0.30195(18) 0.0278(12) Uani 1 1 d . . . . .
N10 N 0.6669(2) 0.7208(3) 0.39717(19) 0.0418(15) Uani 1 1 d . . . . .
N11 N 0.5949(2) 0.8890(3) 0.29370(19) 0.0350(13) Uani 1 1 d . . . . .
N12 N 0.4674(2) 0.8886(3) 0.3107(2) 0.0364(13) Uani 1 1 d . . . . .
N13 N 0.5100(2) 0.7324(3) 0.41335(18) 0.0327(13) Uani 1 1 d . . . . .
N14 N 0.6381(2) 0.8170(4) 0.4887(2) 0.0487(17) Uani 1 1 d . . . . .
N15 N 0.6727(5) 0.9401(7) 0.4134(4) 0.133(4) Uani 1 1 d . U . . .
N16 N 0.5382(5) 0.9606(6) 0.4234(4) 0.129(4) Uani 1 1 d . U . . .
N17 N 0.57137(19) 0.6543(3) 0.24756(17) 0.0272(12) Uani 1 1 d . . . . .
N18 N 0.6364(2) 0.8180(3) 0.2303(2) 0.0339(13) Uani 1 1 d . . . . .
N19 N 0.7076(2) 0.6358(3) 0.33986(18) 0.0322(13) Uani 1 1 d . . . . .
N20 N 0.6468(2) 0.5008(3) 0.23695(19) 0.0299(12) Uani 1 1 d . . . . .
N21 N 0.5885(2) 0.6451(3) 0.13467(19) 0.0356(13) Uani 1 1 d . . . . .
N22 N 0.7143(3) 0.7277(5) 0.1610(3) 0.073(2) Uani 1 1 d . . . . .
N23 N 0.7772(2) 0.7563(3) 0.2894(2) 0.0415(15) Uani 1 1 d . . . . .
N24 N 0.7701(3) 0.5642(4) 0.2364(3) 0.065(2) Uani 1 1 d . . . . .
C1 C 0.4665(2) 0.5302(3) 0.1757(2) 0.0245(13) Uani 1 1 d . . . . .
C2 C 0.5125(2) 0.4228(3) 0.1736(2) 0.0259(13) Uani 1 1 d . . . . .
C3 C 0.4085(2) 0.4285(3) 0.1734(2) 0.0279(14) Uani 1 1 d . . . . .
C4 C 0.6192(3) 0.5254(4) 0.3873(2) 0.0320(15) Uani 1 1 d . . . . .
C5 C 0.4681(2) 0.5315(3) 0.0977(2) 0.0265(13) Uani 1 1 d . . . . .
C6 C 0.4760(3) 0.4064(4) 0.0875(2) 0.0373(16) Uani 1 1 d . . . . .
C7 C 0.4297(3) 0.3452(4) 0.1279(3) 0.0448(19) Uani 1 1 d . . . . .
C8 C 0.3797(4) 0.4307(5) 0.0648(3) 0.065(3) Uani 1 1 d . . . . .
C9 C 0.5469(2) 0.7597(3) 0.3308(2) 0.0241(13) Uani 1 1 d . . . . .
C10 C 0.6356(2) 0.7611(4) 0.3907(2) 0.0318(15) Uani 1 1 d . . . . .
C11 C 0.5902(2) 0.8712(3) 0.3252(2) 0.0283(14) Uani 1 1 d . . . . .
C12 C 0.5063(3) 0.8705(3) 0.3364(2) 0.0290(14) Uani 1 1 d . . . . .
C13 C 0.5334(2) 0.7692(3) 0.4024(2) 0.0277(14) Uani 1 1 d . . . . .
C14 C 0.6169(3) 0.8233(4) 0.4514(2) 0.0351(16) Uani 1 1 d . . . . .
C15 C 0.6392(4) 0.9032(6) 0.4016(3) 0.083(3) Uani 1 1 d . U . . .
C16 C 0.5529(5) 0.9176(5) 0.4081(3) 0.091(4) Uani 1 1 d . . . . .
C17 C 0.6088(2) 0.6582(3) 0.24356(19) 0.0223(12) Uani 1 1 d . . . . .
C18 C 0.6504(2) 0.7629(3) 0.2314(2) 0.0259(13) Uani 1 1 d . . . . .
C19 C 0.6985(2) 0.6442(3) 0.3032(2) 0.0237(13) Uani 1 1 d . . . . .
C20 C 0.6574(2) 0.5565(3) 0.2350(2) 0.0233(13) Uani 1 1 d . . . . .
C21 C 0.6201(2) 0.6484(3) 0.1692(2) 0.0275(14) Uani 1 1 d . . . . .
C22 C 0.7014(3) 0.7042(4) 0.1862(2) 0.0418(18) Uani 1 1 d . . . . .
C23 C 0.7431(2) 0.7221(3) 0.2704(2) 0.0281(14) Uani 1 1 d . . . . .
C24 C 0.7377(3) 0.5984(3) 0.2356(3) 0.0381(17) Uani 1 1 d . . . . .
C1M C 0.5359(5) 1.0503(7) 0.2085(5) 0.123(5) Uani 1 1 d D . . . .
H1MA H 0.530987 1.040133 0.177966 0.184 Uiso 1 1 calc R U . . .
H1MB H 0.538940 1.099645 0.213323 0.184 Uiso 1 1 calc R U . . .
H1MC H 0.507054 1.033338 0.213903 0.184 Uiso 1 1 calc R U . . .
C2M C 0.6101(4) 0.9142(6) 0.1400(3) 0.079(3) Uani 1 1 d D . . . .
H2MA H 0.573946 0.919044 0.121985 0.118 Uiso 1 1 calc R U . . .
H2MB H 0.618153 0.865946 0.147067 0.118 Uiso 1 1 calc R U . . .
H2MC H 0.629197 0.931470 0.123466 0.118 Uiso 1 1 calc R U . . .
C3M C 0.7149(3) 0.9185(6) 0.3164(3) 0.070(3) Uani 1 1 d D . . . .
H3MA H 0.706378 0.869954 0.314978 0.105 Uiso 1 1 calc R U . . .
H3MB H 0.713497 0.938640 0.343010 0.105 Uiso 1 1 calc R U . . .
H3MC H 0.749002 0.923564 0.317323 0.105 Uiso 1 1 calc R U . . .
C4M C 0.4356(6) 0.5112(7) 0.4608(6) 0.124(5) Uani 1 1 d D U . . .
H4MA H 0.412222 0.487137 0.434615 0.186 Uiso 1 1 calc R U . . .
H4MB H 0.428159 0.499307 0.486470 0.186 Uiso 1 1 calc R U . . .
H4MC H 0.470246 0.498004 0.466542 0.186 Uiso 1 1 calc R U . . .
C5M C 0.4049(6) 0.7857(6) 0.4245(5) 0.134(4) Uani 1 1 d D U . . .
H5MA H 0.404313 0.782213 0.394642 0.200 Uiso 1 1 calc R U . . .
H5MB H 0.423974 0.826307 0.439198 0.200 Uiso 1 1 calc R U . . .
H5MC H 0.370352 0.789212 0.422571 0.200 Uiso 1 1 calc R U . . .
C6M C 0.5736(4) 0.6776(7) 0.5164(4) 0.095(4) Uani 1 1 d D U . . .
H6MA H 0.589234 0.667536 0.495653 0.143 Uiso 1 1 calc R U . . .
H6MB H 0.592138 0.653923 0.544471 0.143 Uiso 1 1 calc R U . . .
H6MC H 0.574611 0.726792 0.521700 0.143 Uiso 1 1 calc R U . . .
C7M C 0.7331(8) 0.6891(12) 0.5033(7) 0.087(8) Uani 0.5 1 d D . P C 1
H7MB H 0.738391 0.728850 0.487732 0.131 Uiso 0.5 1 calc R U P C 1
H7MC H 0.761383 0.684639 0.532167 0.131 Uiso 0.5 1 calc R U P C 1
H7MD H 0.701722 0.694768 0.507576 0.131 Uiso 0.5 1 calc R U P C 1
C8M C 0.7893(4) 0.7515(5) 0.4034(3) 0.063(3) Uani 1 1 d D . . . .
H8MA H 0.788987 0.735960 0.375040 0.095 Uiso 1 1 calc R U . . .
H8MB H 0.821916 0.772353 0.421039 0.095 Uiso 1 1 calc R U . . .
H8MC H 0.762418 0.785087 0.397986 0.095 Uiso 1 1 calc R U . . .
C9M C 0.7472(5) 0.4845(7) 0.3896(5) 0.117(5) Uani 1 1 d D . . . .
H9MA H 0.719217 0.496574 0.361761 0.176 Uiso 1 1 calc R U . . .
H9MB H 0.736683 0.447421 0.403994 0.176 Uiso 1 1 calc R U . . .
H9MC H 0.776073 0.469597 0.383569 0.176 Uiso 1 1 calc R U . . .
C10M C 0.7506(3) 0.4033(5) 0.2881(3) 0.054(2) Uani 1 1 d D . . . .
H10A H 0.742144 0.423985 0.258884 0.081 Uiso 1 1 calc R U . . .
H10B H 0.772338 0.363623 0.291289 0.081 Uiso 1 1 calc R U . . .
H10C H 0.768409 0.436747 0.311153 0.081 Uiso 1 1 calc R U . . .
C11M C 0.6359(4) 0.3931(6) 0.1524(3) 0.076(3) Uani 1 1 d D . . . .
H11A H 0.652780 0.370918 0.135455 0.114 Uiso 1 1 calc R U . . .
H11B H 0.599473 0.386049 0.137503 0.114 Uiso 1 1 calc R U . . .
H11C H 0.643231 0.442086 0.154506 0.114 Uiso 1 1 calc DR U . . .
C12M C 0.6460(6) 0.2385(7) 0.2795(6) 0.160(7) Uani 1 1 d D U . . .
H12A H 0.639727 0.194043 0.264665 0.240 Uiso 1 1 calc R U . . .
H12B H 0.637644 0.236120 0.305472 0.240 Uiso 1 1 calc R U . . .
H12C H 0.681583 0.250559 0.288836 0.240 Uiso 1 1 calc R U . . .
C7N C 0.6889(11) 0.6304(15) 0.4932(8) 0.105(9) Uani 0.5 1 d D . P C 2
H7NA H 0.657462 0.645107 0.469208 0.158 Uiso 0.5 1 calc R U P C 2
H7NB H 0.698262 0.663241 0.517638 0.158 Uiso 0.5 1 calc R U P C 2
H7NC H 0.684027 0.585408 0.503776 0.158 Uiso 0.5 1 calc R U P C 2
O1S O 0.6096(6) 1.0873(8) 0.3131(5) 0.083(4) Uiso 0.5 1 d D . P . .
C1S C 0.6598(8) 1.0851(17) 0.3417(9) 0.125(10) Uiso 0.5 1 d D . P . .
O2S O 0.6136(4) 1.0827(5) 0.1469(3) 0.113(3) Uiso 1 1 d D . . . .
C2S C 0.6585(7) 1.0992(11) 0.1404(7) 0.162(7) Uiso 1 1 d D . . . .
O3S O 0.5668(9) 1.1463(12) 0.3569(8) 0.058(6) Uiso 0.25 1 d D . P . .
C3S C 0.5728(17) 1.116(2) 0.3971(11) 0.081(12) Uiso 0.25 1 d D . P . .
O4S O 0.5337(8) 1.0608(11) 0.0675(7) 0.044(5) Uiso 0.25 1 d D . P . .
C4S C 0.5206(17) 1.096(2) 0.0274(11) 0.083(13) Uiso 0.25 1 d D . P . .
O5S O 0.8827(16) 0.4653(19) 0.4827(15) 0.137(15) Uiso 0.25 1 d D . P D 1
C5S C 0.8545(13) 0.5235(17) 0.4801(12) 0.056(9) Uiso 0.25 1 d D . P D 1
O6S O 0.8160(16) 0.487(2) 0.5006(14) 0.128(14) Uiso 0.25 1 d D . P E 2
C6S C 0.780(2) 0.447(3) 0.509(2) 0.115(19) Uiso 0.25 1 d D . P E 2
O7S O 0.7577(11) 0.4922(15) 0.5152(10) 0.077(8) Uiso 0.25 1 d D . P F 1
C7S C 0.7227(14) 0.527(2) 0.5264(13) 0.068(10) Uiso 0.25 1 d D . P F 1
O8S O 0.7391(3) 0.3222(4) 0.3733(3) 0.087(2) Uiso 1 1 d D . . . .
C8S C 0.7106(6) 0.2995(9) 0.3976(6) 0.137(6) Uiso 1 1 d D . . . .
O9S O 0.500000 0.2570(16) 0.250000 0.135(10) Uiso 0.5 2 d DS . P . .
C9S C 0.5189(13) 0.2355(18) 0.2195(10) 0.054(8) Uiso 0.25 1 d D . P G 1
O10S O 0.5868(7) 0.2095(10) 0.1756(7) 0.115(6) Uiso 0.5 1 d . . P . .
C10S C 0.5489(10) 0.2328(13) 0.1345(9) 0.092(7) Uiso 0.5 1 d . . P . .
O11S O 0.3301(8) 0.5987(12) 0.4381(7) 0.057(6) Uiso 0.25 1 d D . P . .
C11S C 0.2932(11) 0.5706(17) 0.4003(9) 0.053(8) Uiso 0.25 1 d D . P . .
O12S O 0.3529(14) 0.714(2) 0.4847(12) 0.120(13) Uiso 0.25 1 d D . P . .
C12S C 0.3947(15) 0.739(2) 0.5203(14) 0.082(13) Uiso 0.25 1 d D . P . .

loop_
_atom_site_aniso_label
_atom_site_aniso_U_11
_atom_site_aniso_U_22
_atom_site_aniso_U_33
_atom_site_aniso_U_23
_atom_site_aniso_U_13
_atom_site_aniso_U_12
Re1 0.02279(12) 0.02228(13) 0.02052(12) -0.00309(9) 0.00972(10) -0.00064(9)
Re2 0.02866(13) 0.02199(13) 0.02223(13) -0.00131(10) 0.00790(10) -0.00412(10)
Re3 0.01738(11) 0.01920(12) 0.02313(12) 0.00113(9) 0.01032(9) 0.00157(9)
W1 0.02279(12) 0.02228(13) 0.02052(12) -0.00309(9) 0.00972(10) -0.00064(9)
W2 0.02866(13) 0.02199(13) 0.02223(13) -0.00131(10) 0.00790(10) -0.00412(10)
W3 0.01738(11) 0.01920(12) 0.02313(12) 0.00113(9) 0.01032(9) 0.00157(9)
Fe1 0.0142(5) 0.0152(6) 0.0154(5) 0.000 0.0071(4) 0.000
Fe2 0.0232(4) 0.0201(4) 0.0373(5) 0.0047(4) 0.0149(4) -0.0012(3)
Fe3 0.0321(5) 0.0311(5) 0.0207(4) 0.0006(4) 0.0133(4) 0.0001(4)
Fe4 0.0217(4) 0.0372(5) 0.0227(4) -0.0032(4) 0.0062(4) -0.0039(4)
Fe5 0.0240(4) 0.0201(4) 0.0293(5) 0.0003(3) 0.0135(4) 0.0036(3)
O1M 0.062(4) 0.033(3) 0.084(5) 0.001(3) 0.024(3) 0.015(3)
O2M 0.058(4) 0.053(3) 0.056(3) 0.017(3) 0.034(3) 0.000(3)
O3M 0.033(3) 0.039(3) 0.064(4) 0.006(3) 0.014(3) -0.012(2)
O4M 0.062(4) 0.047(3) 0.059(4) 0.011(3) 0.032(3) -0.008(3)
O5M 0.095(5) 0.059(4) 0.083(5) 0.011(3) 0.064(4) 0.030(3)
O6M 0.047(3) 0.070(4) 0.023(2) 0.005(2) 0.017(2) -0.016(3)
O7M 0.063(4) 0.087(5) 0.030(3) -0.006(3) 0.014(3) -0.002(4)
O8M 0.029(3) 0.056(3) 0.032(3) 0.000(2) -0.002(2) -0.014(2)
O9M 0.054(3) 0.046(3) 0.061(4) -0.001(3) 0.018(3) 0.013(3)
O10M 0.029(3) 0.058(3) 0.044(3) 0.015(3) 0.013(2) 0.004(2)
O11M 0.047(3) 0.043(3) 0.033(3) 0.003(2) 0.019(2) 0.023(2)
O12M 0.068(4) 0.023(3) 0.085(4) 0.010(3) 0.033(3) -0.003(3)
N1 0.028(3) 0.027(3) 0.026(3) -0.003(2) 0.011(2) -0.002(2)
N2 0.028(3) 0.031(3) 0.041(3) -0.001(3) 0.014(3) 0.008(2)
N3 0.039(3) 0.031(3) 0.033(3) 0.000(2) 0.021(3) -0.004(2)
N4 0.036(3) 0.052(4) 0.038(3) -0.002(3) 0.014(3) -0.015(3)
N5 0.041(3) 0.033(3) 0.033(3) -0.004(2) 0.023(3) -0.003(3)
N6 0.083(5) 0.053(4) 0.050(4) -0.006(3) 0.044(4) 0.008(4)
N7 0.128(8) 0.029(4) 0.131(8) -0.031(4) 0.094(7) -0.022(4)
N8 0.103(8) 0.125(9) 0.079(7) -0.062(7) -0.033(6) 0.028(7)
N9 0.024(3) 0.029(3) 0.032(3) 0.003(2) 0.013(2) 0.002(2)
N10 0.027(3) 0.056(4) 0.033(3) -0.008(3) 0.002(3) 0.005(3)
N11 0.032(3) 0.041(3) 0.035(3) 0.004(3) 0.015(3) -0.007(3)
N12 0.029(3) 0.041(3) 0.040(3) -0.006(3) 0.014(3) -0.001(3)
N13 0.040(3) 0.034(3) 0.027(3) 0.001(2) 0.016(3) -0.003(3)
N14 0.039(4) 0.063(5) 0.032(4) -0.005(3) 0.003(3) -0.006(3)
N15 0.145(8) 0.141(8) 0.104(7) -0.012(6) 0.042(6) -0.085(7)
N16 0.150(8) 0.105(7) 0.096(6) -0.038(6) 0.010(6) 0.053(6)
N17 0.024(3) 0.031(3) 0.030(3) 0.001(2) 0.014(2) 0.003(2)
N18 0.027(3) 0.028(3) 0.048(4) 0.006(3) 0.017(3) 0.002(2)
N19 0.026(3) 0.040(3) 0.028(3) -0.003(2) 0.007(2) -0.005(2)
N20 0.029(3) 0.022(3) 0.041(3) 0.004(2) 0.016(3) 0.004(2)
N21 0.034(3) 0.044(4) 0.026(3) 0.001(3) 0.009(3) -0.003(3)
N22 0.073(5) 0.108(7) 0.053(5) 0.012(5) 0.039(4) -0.025(5)
N23 0.036(3) 0.040(4) 0.046(4) 0.005(3) 0.014(3) -0.011(3)
N24 0.041(4) 0.052(4) 0.112(7) 0.000(4) 0.043(4) 0.014(3)
C1 0.024(3) 0.024(3) 0.026(3) -0.001(3) 0.011(3) -0.001(3)
C2 0.028(3) 0.026(3) 0.029(3) -0.002(3) 0.016(3) 0.001(3)
C3 0.030(3) 0.024(3) 0.027(3) -0.002(3) 0.010(3) -0.004(3)
C4 0.030(4) 0.044(4) 0.021(3) 0.003(3) 0.009(3) -0.006(3)
C5 0.030(3) 0.031(4) 0.020(3) -0.001(3) 0.011(3) 0.001(3)
C6 0.051(4) 0.034(4) 0.036(4) -0.008(3) 0.027(4) -0.002(3)
C7 0.064(5) 0.025(4) 0.063(5) -0.015(3) 0.043(4) -0.015(3)
C8 0.062(6) 0.059(6) 0.049(5) -0.032(4) -0.004(5) 0.005(4)
C9 0.024(3) 0.022(3) 0.024(3) 0.001(3) 0.008(3) 0.003(3)
C10 0.024(3) 0.042(4) 0.025(3) -0.006(3) 0.005(3) -0.007(3)
C11 0.020(3) 0.029(3) 0.034(4) 0.003(3) 0.010(3) -0.001(3)
C12 0.033(4) 0.027(3) 0.031(3) -0.006(3) 0.017(3) -0.004(3)
C13 0.033(3) 0.033(4) 0.019(3) 0.000(3) 0.012(3) 0.001(3)
C14 0.032(4) 0.045(4) 0.022(4) -0.004(3) 0.004(3) -0.003(3)
C15 0.100(7) 0.088(6) 0.054(5) -0.014(5) 0.024(5) -0.069(6)
C16 0.131(10) 0.056(6) 0.043(5) -0.023(4) -0.013(6) 0.057(6)
C17 0.019(3) 0.025(3) 0.022(3) 0.000(2) 0.006(2) 0.002(2)
C18 0.020(3) 0.026(4) 0.034(3) 0.004(3) 0.014(3) 0.002(3)
C19 0.017(3) 0.030(3) 0.021(3) -0.004(2) 0.005(2) -0.001(2)
C20 0.021(3) 0.024(4) 0.027(3) 0.003(2) 0.012(3) 0.004(2)
C21 0.031(3) 0.027(3) 0.031(4) -0.001(3) 0.018(3) -0.001(3)
C22 0.037(4) 0.059(5) 0.030(4) 0.005(3) 0.015(3) -0.006(4)
C23 0.023(3) 0.026(3) 0.036(4) 0.000(3) 0.012(3) -0.004(3)
C24 0.030(4) 0.026(4) 0.068(5) -0.003(3) 0.030(4) 0.002(3)
C1M 0.109(11) 0.093(10) 0.138(13) 0.003(9) 0.020(9) 0.050(9)
C2M 0.075(7) 0.109(9) 0.064(7) 0.016(6) 0.040(6) 0.009(6)
C3M 0.043(5) 0.085(7) 0.070(6) 0.009(5) 0.009(5) -0.002(5)
C4M 0.152(11) 0.075(8) 0.179(12) 0.008(9) 0.102(10) -0.013(8)
C5M 0.147(9) 0.105(8) 0.139(9) 0.008(7) 0.048(8) 0.031(7)
C6M 0.083(6) 0.121(8) 0.069(6) 0.022(6) 0.016(5) -0.042(6)
C7M 0.071(14) 0.13(2) 0.062(13) -0.061(13) 0.023(11) 0.003(13)
C8M 0.064(6) 0.067(6) 0.048(5) 0.002(4) 0.012(4) -0.029(5)
C9M 0.122(11) 0.085(9) 0.121(11) -0.031(8) 0.023(9) 0.025(8)
C10M 0.034(4) 0.065(6) 0.065(6) -0.004(4) 0.023(4) -0.002(4)
C11M 0.068(6) 0.110(9) 0.054(6) 0.016(6) 0.029(5) 0.036(6)
C12M 0.148(12) 0.103(10) 0.185(14) 0.039(10) 0.020(11) -0.034(10)
C7N 0.14(2) 0.13(2) 0.078(16) 0.009(16) 0.074(18) 0.03(2)

loop_
_atom_type_symbol
_atom_type_description
_atom_type_scat_dispersion_real
_atom_type_scat_dispersion_imag
_atom_type_scat_source
C C 0.0033 0.0016 'International Tables Vol C Tables 4.2.6.8 and 6.1.1.4'
H H 0.0000 0.0000 'International Tables Vol C Tables 4.2.6.8 and 6.1.1.4'
Fe Fe 0.3463 0.8444 'International Tables Vol C Tables 4.2.6.8 and 6.1.1.4'
N N 0.0061 0.0033 'International Tables Vol C Tables 4.2.6.8 and 6.1.1.4'
O O 0.0106 0.0060 'International Tables Vol C Tables 4.2.6.8 and 6.1.1.4'
Re Re -1.0185 7.2310 'International Tables Vol C Tables 4.2.6.8 and 6.1.1.4'
W W -0.8490 6.8722 'International Tables Vol C Tables 4.2.6.8 and 6.1.1.4'

loop_
_geom_angle_atom_site_label_1
_geom_angle_atom_site_label_2
_geom_angle_atom_site_label_3
_geom_angle
_geom_angle_site_symmetry_1
_geom_angle_site_symmetry_3
_geom_angle_publ_flag
C1 Re1 C2 72.0(2) . . ?
C1 Re1 C3 74.6(2) . . ?
C1 Re1 C4 72.5(2) . 2_655 ?
C1 Re1 C5 74.8(2) . . ?
C1 Re1 C6 130.0(3) . . ?
C1 Re1 C7 134.3(3) . . ?
C2 Re1 C3 89.5(2) . . ?
C2 Re1 C5 94.8(2) . . ?
C2 Re1 C6 75.4(3) . . ?
C3 Re1 C6 141.8(3) . . ?
C4 Re1 C2 144.1(2) 2_655 . ?
C4 Re1 C3 76.2(2) 2_655 . ?
C4 Re1 C5 80.8(3) 2_655 . ?
C4 Re1 C6 134.1(3) 2_655 . ?
C5 Re1 C3 146.0(2) . . ?
C5 Re1 C6 71.3(3) . . ?
C7 Re1 C2 79.4(3) . . ?
C7 Re1 C3 70.2(3) . . ?
C7 Re1 C4 123.9(3) . 2_655 ?
C7 Re1 C5 143.8(3) . . ?
C7 Re1 C6 72.6(3) . . ?
C8 Re1 C1 141.3(3) . . ?
C8 Re1 C2 146.3(3) . . ?
C8 Re1 C3 102.8(3) . . ?
C8 Re1 C4 69.6(3) . 2_655 ?
C8 Re1 C5 92.1(3) . . ?
C8 Re1 C6 75.7(3) . . ?
C8 Re1 C7 75.7(4) . . ?
C9 Re2 C10 73.1(2) . . ?
C9 Re2 C11 74.1(2) . . ?
C9 Re2 C13 73.6(2) . . ?
C9 Re2 C14 130.1(3) . . ?
C10 Re2 C14 74.1(3) . . ?
C11 Re2 C10 88.1(2) . . ?
C11 Re2 C13 145.2(2) . . ?
C11 Re2 C14 140.4(3) . . ?
C12 Re2 C9 72.5(2) . . ?
C12 Re2 C10 144.8(2) . . ?
C12 Re2 C11 75.3(2) . . ?
C12 Re2 C13 82.9(2) . . ?
C12 Re2 C14 136.6(3) . . ?
C13 Re2 C10 94.7(3) . . ?
C13 Re2 C14 72.8(3) . . ?
C15 Re2 C9 137.0(4) . . ?
C15 Re2 C10 82.8(4) . . ?
C15 Re2 C11 69.8(3) . . ?
C15 Re2 C12 118.4(4) . . ?
C15 Re2 C13 145.0(3) . . ?
C15 Re2 C14 73.0(3) . . ?
C15 Re2 C16 76.2(5) . . ?
C16 Re2 C9 138.7(4) . . ?
C16 Re2 C10 146.6(3) . . ?
C16 Re2 C11 108.1(4) . . ?
C16 Re2 C12 68.6(3) . . ?
C16 Re2 C13 88.1(4) . . ?
C16 Re2 C14 75.1(3) . . ?
C17 Re3 C20 72.2(2) . . ?
C17 Re3 C21 75.1(2) . . ?
C17 Re3 C22 135.6(3) . . ?
C17 Re3 C23 127.3(2) . . ?
C18 Re3 C17 71.7(2) . . ?
C18 Re3 C19 98.0(2) . . ?
C18 Re3 C20 143.3(2) . . ?
C18 Re3 C21 86.6(2) . . ?
C18 Re3 C22 79.8(3) . . ?
C18 Re3 C23 74.7(2) . . ?
C19 Re3 C17 74.1(2) . . ?
C19 Re3 C20 78.4(2) . . ?
C19 Re3 C21 145.5(2) . . ?
C19 Re3 C22 144.6(3) . . ?
C19 Re3 C23 71.8(2) . . ?
C20 Re3 C23 135.3(2) . . ?
C21 Re3 C20 77.8(2) . . ?
C21 Re3 C23 141.3(2) . . ?
C22 Re3 C20 123.7(3) . . ?
C22 Re3 C21 69.8(3) . . ?
C22 Re3 C23 73.6(3) . . ?
C24 Re3 C17 141.7(2) . . ?
C24 Re3 C18 146.3(2) . . ?
C24 Re3 C19 90.4(3) . . ?
C24 Re3 C20 70.4(2) . . ?
C24 Re3 C21 104.6(3) . . ?
C24 Re3 C22 74.8(3) . . ?
C24 Re3 C23 77.1(3) . . ?
N1 Fe1 N1 87.4(3) 2_655 . ?
N1 Fe1 N9 173.8(2) 2_655 2_655 ?
N1 Fe1 N9 88.2(2) . 2_655 ?
N1 Fe1 N9 88.2(2) 2_655 . ?
N1 Fe1 N9 173.8(2) . . ?
N9 Fe1 N9 96.5(3) 2_655 . ?
N17 Fe1 N1 89.5(2) . . ?
N17 Fe1 N1 93.8(2) . 2_655 ?
N17 Fe1 N1 93.8(2) 2_655 . ?
N17 Fe1 N1 89.5(2) 2_655 2_655 ?
N17 Fe1 N9 86.4(2) . . ?
N17 Fe1 N9 86.4(2) 2_655 2_655 ?
N17 Fe1 N9 90.6(2) 2_655 . ?
N17 Fe1 N9 90.6(2) . 2_655 ?
N17 Fe1 N17 175.5(3) . 2_655 ?
O1M Fe2 O2M 86.7(2) . . ?
O1M Fe2 O3M 87.0(2) . . ?
O1M Fe2 N11 90.8(2) . . ?
O1M Fe2 N12 90.2(2) . 2_655 ?
O1M Fe2 N18 176.0(2) . . ?
O2M Fe2 N18 89.7(2) . . ?
O3M Fe2 O2M 87.3(2) . . ?
O3M Fe2 N11 87.8(2) . . ?
O3M Fe2 N12 175.8(2) . 2_655 ?
O3M Fe2 N18 91.1(2) . . ?
N11 Fe2 O2M 174.6(2) . . ?
N11 Fe2 N18 92.6(2) . . ?
N12 Fe2 O2M 89.4(2) 2_655 . ?
N12 Fe2 N11 95.4(2) 2_655 . ?
N12 Fe2 N18 91.5(2) 2_655 . ?
O4M Fe3 N5 93.3(2) . 2_655 ?
O4M Fe3 N13 172.9(2) . . ?
O5M Fe3 O4M 84.0(3) . . ?
O5M Fe3 N5 176.0(2) . 2_655 ?
O5M Fe3 N13 89.8(2) . . ?
O6M Fe3 O4M 85.2(2) . . ?
O6M Fe3 O5M 86.0(3) . . ?
O6M Fe3 N5 90.9(2) . 2_655 ?
O6M Fe3 N13 91.0(2) . . ?
O6M Fe3 N21 173.9(2) . 2_655 ?
N13 Fe3 N5 92.7(2) . 2_655 ?
N21 Fe3 O4M 89.4(2) 2_655 . ?
N21 Fe3 O5M 90.8(3) 2_655 . ?
N21 Fe3 N5 92.1(2) 2_655 2_655 ?
N21 Fe3 N13 94.1(2) 2_655 . ?
O7M Fe4 O8M 86.0(2) . . ?
O7M Fe4 N4 89.3(2) . . ?
O7M Fe4 N10 93.0(2) . . ?
O7M Fe4 N19 173.7(2) . . ?
O8M Fe4 N4 174.5(2) . . ?
O9M Fe4 O7M 85.6(3) . . ?
O9M Fe4 O8M 88.5(2) . . ?
O9M Fe4 N4 88.3(2) . . ?
O9M Fe4 N10 178.6(2) . . ?
O9M Fe4 N19 90.0(2) . . ?
N10 Fe4 O8M 91.5(2) . . ?
N10 Fe4 N4 91.6(3) . . ?
N19 Fe4 O8M 89.3(2) . . ?
N19 Fe4 N4 95.1(2) . . ?
N19 Fe4 N10 91.4(2) . . ?
O10M Fe5 O11M 87.4(2) . . ?
O10M Fe5 O12M 90.0(2) . . ?
O10M Fe5 N2 178.4(2) . . ?
O10M Fe5 N3 89.7(2) . 2_655 ?
O10M Fe5 N20 88.7(2) . . ?
O11M Fe5 N20 88.8(2) . . ?
O12M Fe5 O11M 84.2(2) . . ?
O12M Fe5 N2 89.6(2) . . ?
O12M Fe5 N3 91.5(2) . 2_655 ?
O12M Fe5 N20 172.9(2) . . ?
N2 Fe5 O11M 91.0(2) . . ?
N2 Fe5 N3 91.8(2) . 2_655 ?
N2 Fe5 N20 91.5(2) . . ?
N3 Fe5 O11M 174.9(2) 2_655 . ?
N3 Fe5 N20 95.4(2) 2_655 . ?
Fe2 O1M H1M 120.9(16) . . ?
C1M O1M Fe2 128.7(7) . . ?
C1M O1M H1M 108.4(16) . . ?
Fe2 O2M H2M 126.9(17) . . ?
C2M O2M Fe2 122.7(5) . . ?
C2M O2M H2M 109.5(17) . . ?
Fe2 O3M H3M 123.3(16) . . ?
C3M O3M Fe2 127.0(5) . . ?
C3M O3M H3M 109.5(16) . . ?
Fe3 O4M H4M 105(2) . . ?
C4M O4M Fe3 131.6(7) . . ?
C4M O4M H4M 107(3) . . ?
Fe3 O5M H5M 123(2) . . ?
C5M O5M Fe3 125.8(8) . . ?
C5M O5M H5M 105.5(18) . . ?
Fe3 O6M H6M 121.4(15) . . ?
C6M O6M Fe3 129.6(5) . . ?
C6M O6M H6M 108.9(16) . . ?
Fe4 O7M H7M 128(2) . . ?
Fe4 O7M H7MA 128(2) . . ?
C7M O7M Fe4 121.7(10) . . ?
C7M O7M H7M 109(2) . . ?
C7N O7M Fe4 122.1(11) . . ?
C7N O7M H7MA 106(2) . . ?
Fe4 O8M H8M 123.0(16) . . ?
C8M O8M Fe4 127.1(5) . . ?
C8M O8M H8M 109.0(16) . . ?
Fe4 O9M H9M 127.9(18) . . ?
C9M O9M Fe4 122.3(6) . . ?
C9M O9M H9M 109.0(17) . . ?
Fe5 O10M H10M 121.6(16) . . ?
C10M O10M Fe5 128.4(5) . . ?
C10M O10M H10M 109.1(16) . . ?
Fe5 O11M H11M 122.3(15) . . ?
C11M O11M Fe5 125.2(5) . . ?
C11M O11M H11M 112.4(16) . . ?
Fe5 O12M H12M 116.2(18) . . ?
C12M O12M Fe5 129.8(8) . . ?
C12M O12M H12M 104.0(18) . . ?
C1 N1 Fe1 178.4(5) . . ?
C2 N2 Fe5 171.3(5) . . ?
C3 N3 Fe5 174.2(5) . 2_655 ?
C4 N4 Fe4 175.8(6) . . ?
C5 N5 Fe3 169.7(5) . 2_655 ?
C9 N9 Fe1 175.6(5) . . ?
C10 N10 Fe4 169.3(6) . . ?
C11 N11 Fe2 176.6(6) . . ?
C12 N12 Fe2 176.7(6) . 2_655 ?
C13 N13 Fe3 172.0(6) . . ?
C17 N17 Fe1 175.7(5) . . ?
C18 N18 Fe2 172.2(5) . . ?
C19 N19 Fe4 170.1(5) . . ?
C20 N20 Fe5 175.6(5) . . ?
C21 N21 Fe3 173.2(6) . 2_655 ?
N1 C1 Re1 177.5(5) . . ?
N2 C2 Re1 177.7(6) . . ?
N3 C3 Re1 177.6(6) . . ?
N4 C4 Re1 178.4(6) . 2_655 ?
N5 C5 Re1 176.5(6) . . ?
N6 C6 Re1 179.2(7) . . ?
N7 C7 Re1 178.5(11) . . ?
N8 C8 Re1 178.8(11) . . ?
N9 C9 Re2 176.1(5) . . ?
N10 C10 Re2 178.2(6) . . ?
N11 C11 Re2 176.6(6) . . ?
N12 C12 Re2 177.4(6) . . ?
N13 C13 Re2 177.9(6) . . ?
N14 C14 Re2 179.0(7) . . ?
N15 C15 Re2 179.1(10) . . ?
N16 C16 Re2 177.2(15) . . ?
N17 C17 Re3 177.5(6) . . ?
N18 C18 Re3 178.9(7) . . ?
N19 C19 Re3 177.0(5) . . ?
N20 C20 Re3 177.5(5) . . ?
N21 C21 Re3 176.1(6) . . ?
N22 C22 Re3 179.0(8) . . ?
N23 C23 Re3 177.9(6) . . ?
N24 C24 Re3 179.6(8) . . ?
O1M C1M H1MA 109.5 . . ?
O1M C1M H1MB 109.5 . . ?
O1M C1M H1MC 109.5 . . ?
H1MA C1M H1MB 109.5 . . ?
H1MA C1M H1MC 109.5 . . ?
H1MB C1M H1MC 109.5 . . ?
O2M C2M H2MA 109.5 . . ?
O2M C2M H2MB 109.5 . . ?
O2M C2M H2MC 109.5 . . ?
H2MA C2M H2MB 109.5 . . ?
H2MA C2M H2MC 109.5 . . ?
H2MB C2M H2MC 109.5 . . ?
O3M C3M H3MA 109.5 . . ?
O3M C3M H3MB 109.5 . . ?
O3M C3M H3MC 109.5 . . ?
H3MA C3M H3MB 109.5 . . ?
H3MA C3M H3MC 109.5 . . ?
H3MB C3M H3MC 109.5 . . ?
O4M C4M H4MA 109.5 . . ?
O4M C4M H4MB 109.5 . . ?
O4M C4M H4MC 109.5 . . ?
H4MA C4M H4MB 109.5 . . ?
H4MA C4M H4MC 109.5 . . ?
H4MB C4M H4MC 109.5 . . ?
O5M C5M H5MA 109.5 . . ?
O5M C5M H5MB 109.5 . . ?
O5M C5M H5MC 109.5 . . ?
H5MA C5M H5MB 109.5 . . ?
H5MA C5M H5MC 109.5 . . ?
H5MB C5M H5MC 109.5 . . ?
O6M C6M H6MA 109.5 . . ?
O6M C6M H6MB 109.5 . . ?
O6M C6M H6MC 109.5 . . ?
H6MA C6M H6MB 109.5 . . ?
H6MA C6M H6MC 109.5 . . ?
H6MB C6M H6MC 109.5 . . ?
O7M C7M H7MB 109.5 . . ?
O7M C7M H7MC 109.5 . . ?
O7M C7M H7MD 109.5 . . ?
H7MB C7M H7MC 109.5 . . ?
H7MB C7M H7MD 109.5 . . ?
H7MC C7M H7MD 109.5 . . ?
O8M C8M H8MA 109.5 . . ?
O8M C8M H8MB 109.5 . . ?
O8M C8M H8MC 109.5 . . ?
H8MA C8M H8MB 109.5 . . ?
H8MA C8M H8MC 109.5 . . ?
H8MB C8M H8MC 109.5 . . ?
O9M C9M H9MA 109.5 . . ?
O9M C9M H9MB 109.5 . . ?
O9M C9M H9MC 109.5 . . ?
H9MA C9M H9MB 109.5 . . ?
H9MA C9M H9MC 109.5 . . ?
H9MB C9M H9MC 109.5 . . ?
O10M C10M H10A 109.5 . . ?
O10M C10M H10B 109.5 . . ?
O10M C10M H10C 109.5 . . ?
H10A C10M H10B 109.5 . . ?
H10A C10M H10C 109.5 . . ?
H10B C10M H10C 109.5 . . ?
O11M C11M H11A 109.5 . . ?
O11M C11M H11B 109.5 . . ?
O11M C11M H11C 109.5 . . ?
H11A C11M H11B 109.5 . . ?
H11A C11M H11C 109.5 . . ?
H11B C11M H11C 109.5 . . ?
O12M C12M H12A 109.5 . . ?
O12M C12M H12B 109.5 . . ?
O12M C12M H12C 109.5 . . ?
H12A C12M H12B 109.5 . . ?
H12A C12M H12C 109.5 . . ?
H12B C12M H12C 109.5 . . ?
O7M C7N H7NA 109.5 . . ?
O7M C7N H7NB 109.5 . . ?
O7M C7N H7NC 109.5 . . ?
H7NA C7N H7NB 109.5 . . ?
H7NA C7N H7NC 109.5 . . ?
H7NB C7N H7NC 109.5 . . ?
C9S O9S C9S 145(4) . 2_655 ?

loop_
_geom_bond_atom_site_label_1
_geom_bond_atom_site_label_2
_geom_bond_distance
_geom_bond_site_symmetry_2
_geom_bond_publ_flag
Re1 C1 2.110(6) . ?
Re1 C2 2.114(6) . ?
Re1 C3 2.121(7) . ?
Re1 C4 2.114(7) 2_655 ?
Re1 C5 2.115(6) . ?
Re1 C6 2.129(7) . ?
Re1 C7 2.112(7) . ?
Re1 C8 2.104(8) . ?
Re2 C9 2.104(6) . ?
Re2 C10 2.113(7) . ?
Re2 C11 2.107(7) . ?
Re2 C12 2.101(7) . ?
Re2 C13 2.112(7) . ?
Re2 C14 2.130(7) . ?
Re2 C15 2.089(9) . ?
Re2 C16 2.099(9) . ?
Re3 C17 2.113(6) . ?
Re3 C18 2.105(6) . ?
Re3 C19 2.110(6) . ?
Re3 C20 2.122(6) . ?
Re3 C21 2.119(7) . ?
Re3 C22 2.118(7) . ?
Re3 C23 2.128(6) . ?
Re3 C24 2.102(6) . ?
Fe1 N1 2.085(5) 2_655 ?
Fe1 N1 2.085(5) . ?
Fe1 N9 2.090(6) 2_655 ?
Fe1 N9 2.090(6) . ?
Fe1 N17 2.081(5) . ?
Fe1 N17 2.081(5) 2_655 ?
Fe2 O1M 2.109(5) . ?
Fe2 O2M 2.139(5) . ?
Fe2 O3M 2.112(5) . ?
Fe2 N11 2.138(6) . ?
Fe2 N12 2.124(6) 2_655 ?
Fe2 N18 2.144(6) . ?
Fe3 O4M 2.135(5) . ?
Fe3 O5M 2.131(6) . ?
Fe3 O6M 2.126(5) . ?
Fe3 N5 2.148(6) 2_655 ?
Fe3 N13 2.139(6) . ?
Fe3 N21 2.129(6) 2_655 ?
Fe4 O7M 2.129(5) . ?
Fe4 O8M 2.140(5) . ?
Fe4 O9M 2.119(5) . ?
Fe4 N4 2.140(6) . ?
Fe4 N10 2.136(6) . ?
Fe4 N19 2.132(6) . ?
Fe5 O10M 2.116(5) . ?
Fe5 O11M 2.148(5) . ?
Fe5 O12M 2.120(5) . ?
Fe5 N2 2.140(6) . ?
Fe5 N3 2.141(5) 2_655 ?
Fe5 N20 2.158(5) . ?
O1M H1M 0.863(10) . ?
O1M C1M 1.402(12) . ?
O2M H2M 0.864(9) . ?
O2M C2M 1.431(11) . ?
O3M H3M 0.863(9) . ?
O3M C3M 1.418(10) . ?
O4M H4M 0.869(10) . ?
O4M C4M 1.351(14) . ?
O5M H5M 0.869(10) . ?
O5M C5M 1.410(8) . ?
O6M H6M 0.862(9) . ?
O6M C6M 1.387(11) . ?
O7M H7M 0.863(10) . ?
O7M H7MA 0.862(10) . ?
O7M C7M 1.471(18) . ?
O7M C7N 1.47(2) . ?
O8M H8M 0.865(9) . ?
O8M C8M 1.416(9) . ?
O9M H9M 0.862(9) . ?
O9M C9M 1.451(12) . ?
O10M H10M 0.864(9) . ?
O10M C10M 1.427(9) . ?
O11M H11M 0.863(9) . ?
O11M C11M 1.372(10) . ?
O12M H12M 0.877(10) . ?
O12M C12M 1.410(9) . ?
N1 C1 1.133(8) . ?
N2 C2 1.136(8) . ?
N3 C3 1.135(8) . ?
N4 C4 1.137(9) . ?
N5 C5 1.137(8) . ?
N6 C6 1.131(9) . ?
N7 C7 1.123(10) . ?
N8 C8 1.129(11) . ?
N9 C9 1.146(8) . ?
N10 C10 1.145(9) . ?
N11 C11 1.144(8) . ?
N12 C12 1.150(9) . ?
N13 C13 1.131(8) . ?
N14 C14 1.128(9) . ?
N15 C15 1.135(13) . ?
N16 C16 1.138(13) . ?
N17 C17 1.134(8) . ?
N18 C18 1.139(8) . ?
N19 C19 1.128(8) . ?
N20 C20 1.134(8) . ?
N21 C21 1.131(8) . ?
N22 C22 1.122(9) . ?
N23 C23 1.138(8) . ?
N24 C24 1.132(9) . ?
C1M H1MA 0.9700 . ?
C1M H1MB 0.9700 . ?
C1M H1MC 0.9700 . ?
C2M H2MA 0.9700 . ?
C2M H2MB 0.9700 . ?
C2M H2MC 0.9700 . ?
C3M H3MA 0.9700 . ?
C3M H3MB 0.9700 . ?
C3M H3MC 0.9700 . ?
C4M H4MA 0.9700 . ?
C4M H4MB 0.9700 . ?
C4M H4MC 0.9700 . ?
C5M H5MA 0.9700 . ?
C5M H5MB 0.9700 . ?
C5M H5MC 0.9700 . ?
C6M H6MA 0.9700 . ?
C6M H6MB 0.9700 . ?
C6M H6MC 0.9700 . ?
C7M H7MB 0.9700 . ?
C7M H7MC 0.9700 . ?
C7M H7MD 0.9700 . ?
C8M H8MA 0.9700 . ?
C8M H8MB 0.9700 . ?
C8M H8MC 0.9700 . ?
C9M H9MA 0.9700 . ?
C9M H9MB 0.9700 . ?
C9M H9MC 0.9700 . ?
C10M H10A 0.9700 . ?
C10M H10B 0.9700 . ?
C10M H10C 0.9700 . ?
C11M H11A 0.9700 . ?
C11M H11B 0.9700 . ?
C11M H11C 0.9700 . ?
C12M H12A 0.9700 . ?
C12M H12B 0.9700 . ?
C12M H12C 0.9700 . ?
C7N H7NA 0.9700 . ?
C7N H7NB 0.9700 . ?
C7N H7NC 0.9700 . ?
O1S C1S 1.366(13) . ?
O2S C2S 1.422(15) . ?
O3S C3S 1.382(19) . ?
O4S C4S 1.389(19) . ?
O5S C5S 1.372(19) . ?
O6S C6S 1.42(2) . ?
O7S C7S 1.381(19) . ?
O8S C8S 1.415(14) . ?
O9S C9S 1.376(18) 2_655 ?
O9S C9S 1.376(18) . ?
O10S C10S 1.42(3) . ?
O11S C11S 1.376(18) . ?
O12S C12S 1.381(19) . ?
